data_2005647
loop_
_publ_author_name
'White, J. M.'
'Bateman, S. A.'
'Kelly, D. P.'
'Martin, R. F.'

_publ_section_title
;
 3-[1,2-Dicarba-<i>closo</i>-dodecacarboranyl(methyleneoxy)]benzonitrile
;
_journal_issue 11
_journal_name_full 'Acta Crystallographica Section C'
_journal_page_first 2785
_journal_page_last 2787
_journal_paper_doi 10.1107/S0108270196008062
_journal_volume 52
_journal_year 1996
_chemical_formula_sum 'C10 H17 B10 N O'
_chemical_formula_weight 275.35
_chemical_melting_point .11E-108
_chemical_name_systematic
;
 ?
;
_space_group_IT_number 2
_symmetry_cell_setting triclinic
_symmetry_space_group_name_Hall '-P 1'
_symmetry_space_group_name_H-M 'P -1'
_audit_creation_method SHELXL
_cell_angle_alpha 114.436(7)
_cell_angle_beta 92.049(6)
_cell_angle_gamma 104.428(5)
_cell_formula_units_Z 2
_cell_length_a 6.8995(4)
_cell_length_b 11.3444(6)
_cell_length_c 11.5370(10)
_cell_measurement_reflns_used 25
_cell_measurement_temperature 571(2)
_cell_measurement_theta_max 30
_cell_measurement_theta_min 25
_cell_volume 786.26(11)
_computing_molecular_graphics 'ZORTEP (Zsolnai, 1994)'
_computing_publication_material SHELXL93
_computing_structure_refinement 'SHELXL93 (Sheldrick, 1993)'
_computing_structure_solution 'SHELXS86 (Sheldrick, 1990)'
_diffrn_ambient_temperature 298(2)
_diffrn_measurement_device 'Enraf-Nonius CAD4-MachS'
_diffrn_measurement_method \w/2\q
_diffrn_radiation_monochromator none
_diffrn_radiation_source 'fine-focus sealed tube'
_diffrn_radiation_type 'CuK\a (Ni filtered'
_diffrn_radiation_wavelength 1.54180
_diffrn_reflns_av_R_equivalents 0.0102
_diffrn_reflns_av_sigmaI/netI 0.0164
_diffrn_reflns_limit_h_max 8
_diffrn_reflns_limit_h_min 0
_diffrn_reflns_limit_k_max 13
_diffrn_reflns_limit_k_min -14
_diffrn_reflns_limit_l_max 14
_diffrn_reflns_limit_l_min -14
_diffrn_reflns_number 3389
_diffrn_reflns_theta_max 74.84
_diffrn_reflns_theta_min 4.26
_diffrn_standards_decay_% <2
_diffrn_standards_interval_time 160
_diffrn_standards_number 3
_exptl_absorpt_coefficient_mu 0.458
_exptl_absorpt_correction_type none
_exptl_crystal_colour Colourless
_exptl_crystal_density_diffrn 1.163
_exptl_crystal_density_meas ?
_exptl_crystal_description Block
_exptl_crystal_F_000 284
_exptl_crystal_size_max 0.4
_exptl_crystal_size_mid 0.35
_exptl_crystal_size_min 0.3
_refine_diff_density_max 0.210
_refine_diff_density_min -0.177
_refine_ls_extinction_coef 0.005(3)
_refine_ls_extinction_method SHELXL
_refine_ls_goodness_of_fit_all 0.809
_refine_ls_goodness_of_fit_obs 0.816
_refine_ls_hydrogen_treatment 'H atoms refined isotropically without constraint'
_refine_ls_matrix_type full
_refine_ls_number_parameters 268
_refine_ls_number_reflns 3112
_refine_ls_number_restraints 0
_refine_ls_restrained_S_all 0.903
_refine_ls_restrained_S_obs 0.816
_refine_ls_R_factor_all 0.0492
_refine_ls_R_factor_obs 0.0446
_refine_ls_shift/esd_max -0.082
_refine_ls_shift/esd_mean 0.015
_refine_ls_structure_factor_coef Fsqd
_refine_ls_weighting_details 'w = 1/[\s^2^(Fo^2^)+(0.1265P)^2^+0.1725P] where P=(Fo^2^+2Fc^2^)/3'
_refine_ls_weighting_scheme calc
_refine_ls_wR_factor_all 0.1650
_refine_ls_wR_factor_obs 0.1408
_reflns_number_observed 2790
_reflns_number_total 3113
_reflns_observed_criterion >2sigma(I)
_cod_data_source_file kh1105.cif
_cod_data_source_block jmwsb
_cod_depositor_comments
;
The following automatic conversions were performed:
'_symmetry_cell_setting' value 'Triclinic' changed to 'triclinic'
according to '/home/saulius/struct/CIF-dictionaries/cif_core.dic'
dictionary named 'cif_core.dic' version 2.4.1 from 2010-06-29.

Automatic conversion script
Id: cif_fix_enum 1527 2010-12-29 10:47:43Z saulius 

The following automatic conversions were performed:

'_symmetry_cell_setting' value 'Triclinic' changed to 'triclinic'
according to /home/saulius/struct/CIF-dictionaries/cif_core.dic
dictionary named 'cif_core.dic' version 2.4.1 from 2010-06-29.

Automatic conversion script
Id: cif_fix_values 1715 2011-07-08 13:25:40Z adriana 

The following automatic conversions were performed:

'_exptl_crystal_density_meas' value 'not measured' was changed to '?'
- the value is perceived as not measured.

Automatic conversion script
Id: cif_fix_values 3008 2015-01-20 13:52:24Z robertas 

The following automatic conversions were performed:

'_refine_ls_weighting_scheme' value 'calc w =
1/[\s^2^(Fo^2^)+(0.1265P)^2^+0.1725P] where P=(Fo^2^+2Fc^2^)/3' was
changed to 'calc'. New tag '_refine_ls_weighting_details' was
created. The value of the new tag was set to 'w =
1/[\s^2^(Fo^2^)+(0.1265P)^2^+0.1725P] where P=(Fo^2^+2Fc^2^)/3'.

Automatic conversion script
Id: cif_fix_values 3143 2015-03-26 13:38:13Z robertas 
;
_cod_original_cell_volume 786.26(9)
_cod_database_code 2005647

loop_
_symmetry_equiv_pos_as_xyz
'x, y, z'
'-x, -y, -z'

loop_
_atom_site_aniso_label
_atom_site_aniso_U_11
_atom_site_aniso_U_22
_atom_site_aniso_U_33
_atom_site_aniso_U_12
_atom_site_aniso_U_13
_atom_site_aniso_U_23
O1 0.0549(6) 0.0413(5) 0.0526(5) 0.0086(4) 0.0130(4) 0.0014(4)
N1 0.0712(10) 0.0821(11) 0.0836(11) -0.0087(8) 0.0011(8) 0.0109(9)
C1 0.0592(8) 0.0357(6) 0.0399(6) 0.0131(5) 0.0066(5) 0.0114(5)
C2 0.0535(8) 0.0415(6) 0.0394(6) 0.0145(5) 0.0041(5) 0.0111(5)
C3 0.0606(8) 0.0402(6) 0.0446(7) 0.0129(6) -0.0005(6) 0.0132(5)
C4 0.0899(12) 0.0400(7) 0.0474(7) 0.0146(7) 0.0117(7) 0.0052(6)
C5 0.0944(13) 0.0528(8) 0.0574(9) 0.0194(8) 0.0340(8) 0.0097(7)
C6 0.0761(10) 0.0451(7) 0.0548(8) 0.0134(7) 0.0245(7) 0.0153(6)
C7 0.0641(9) 0.0507(8) 0.0546(8) 0.0069(7) -0.0031(7) 0.0075(6)
C8 0.0483(7) 0.0402(6) 0.0439(6) 0.0078(5) 0.0079(5) 0.0060(5)
C9 0.0411(6) 0.0366(6) 0.0375(6) 0.0102(4) 0.0059(4) 0.0124(5)
C10 0.0460(7) 0.0397(6) 0.0561(7) 0.0125(5) 0.0090(5) 0.0177(5)
B1 0.0525(8) 0.0500(8) 0.0487(8) 0.0117(6) 0.0137(6) 0.0239(6)
B2 0.0506(8) 0.0464(7) 0.0475(7) 0.0168(6) 0.0022(6) 0.0207(6)
B3 0.0436(7) 0.0434(7) 0.0423(7) 0.0144(6) 0.0090(5) 0.0125(6)
B4 0.0482(7) 0.0399(7) 0.0405(7) 0.0108(5) 0.0040(5) 0.0168(5)
B5 0.0496(8) 0.0408(7) 0.0558(8) 0.0083(6) -0.0082(6) 0.0193(6)
B6 0.0428(8) 0.0447(8) 0.0709(10) 0.0072(6) 0.0065(7) 0.0278(7)
B7 0.0579(9) 0.0422(7) 0.0630(9) 0.0112(6) 0.0041(7) 0.0286(7)
B8 0.0579(9) 0.0385(7) 0.0556(8) 0.0202(6) 0.0038(7) 0.0129(6)
B9 0.0627(9) 0.0424(7) 0.0384(7) 0.0132(6) 0.0037(6) 0.0101(6)
B10 0.0575(9) 0.0344(7) 0.0586(9) 0.0073(6) -0.0067(7) 0.0146(6)

loop_
_atom_site_label
_atom_site_occupancy
_atom_site_fract_x
_atom_site_fract_y
_atom_site_fract_z
_atom_site_U_iso_or_equiv
_atom_site_thermal_displace_type
_atom_site_calc_flag
_atom_site_type_symbol
O1 1 0.14279(15) 0.29429(9) 0.05084(9) 0.0573(3) Uani d O
N1 1 -0.5442(3) -0.2015(2) -0.1738(2) 0.0944(6) Uani d N
C1 1 0.0587(2) 0.16772(12) -0.04813(12) 0.0469(3) Uani d C
C2 1 -0.1322(2) 0.08593(13) -0.05789(12) 0.0471(3) Uani d C
H2 1 -0.2182(25) 0.1133(17) 0.0042(16) 0.056(4) Uiso d H
C3 1 -0.1982(2) -0.04148(13) -0.16375(13) 0.0509(3) Uani d C
C4 1 -0.0785(3) -0.08442(15) -0.25690(15) 0.0648(4) Uani d C
H4 1 -0.1180(31) -0.1672(22) -0.3271(20) 0.084(6) Uiso d H
C5 1 0.1131(3) -0.0010(2) -0.2429(2) 0.0730(5) Uani d C
H5 1 0.2048(34) -0.0307(24) -0.3033(22) 0.093(7) Uiso d H
C6 1 0.1821(3) 0.12440(15) -0.13873(15) 0.0614(4) Uani d C
H6 1 0.3196(30) 0.1851(20) -0.1236(18) 0.072(5) Uiso d H
C7 1 -0.3928(3) -0.1303(2) -0.17104(15) 0.0642(4) Uani d C
C8 1 0.0133(2) 0.35420(13) 0.13228(13) 0.0495(3) Uani d C
H8CA 1 -0.0362(26) 0.3020(19) 0.1815(17) 0.067(5) Uiso d H
H8CB 1 -0.0966(28) 0.3626(18) 0.0850(17) 0.067(5) Uiso d H
C9 1 0.1358(2) 0.49633(11) 0.22773(11) 0.0400(3) Uani d C
C10 1 0.3776(2) 0.52616(13) 0.27737(13) 0.0484(3) Uani d C
B1 1 0.3117(2) 0.5938(2) 0.17760(15) 0.0501(4) Uani d B
B2 1 0.0886(2) 0.63598(15) 0.22530(14) 0.0477(3) Uani d B
B3 1 0.0228(2) 0.58566(14) 0.34845(13) 0.0449(3) Uani d B
B4 1 0.2085(2) 0.51669(14) 0.37983(13) 0.0436(3) Uani d B
B5 1 0.4435(2) 0.64000(15) 0.4363(2) 0.0507(4) Uani d B
B6 1 0.5086(2) 0.6884(2) 0.3119(2) 0.0531(4) Uani d B
B7 1 0.3257(3) 0.7622(2) 0.2827(2) 0.0532(4) Uani d B
B8 1 0.1452(3) 0.75783(15) 0.3885(2) 0.0523(4) Uani d B
B9 1 0.2186(3) 0.6816(2) 0.48370(14) 0.0510(4) Uani d B
B10 1 0.4055(3) 0.79075(15) 0.4431(2) 0.0538(4) Uani d B
H10 1 0.4345(27) 0.4442(19) 0.2387(18) 0.068(5) Uiso d H
H1B 1 0.3388(27) 0.5478(18) 0.0793(18) 0.069(5) Uiso d H
H2B 1 -0.0281(25) 0.6165(17) 0.1522(17) 0.062(4) Uiso d H
H3B 1 -0.1305(28) 0.5359(19) 0.3497(17) 0.069(5) Uiso d H
H4B 1 0.1669(25) 0.4238(17) 0.3924(16) 0.061(4) Uiso d H
H5B 1 0.5576(30) 0.6294(20) 0.4934(19) 0.082(6) Uiso d H
H6B 1 0.6612(30) 0.7049(20) 0.2847(19) 0.078(5) Uiso d H
H7B 1 0.3614(30) 0.8408(21) 0.2464(20) 0.082(6) Uiso d H
H8B 1 0.0651(27) 0.8339(19) 0.4254(17) 0.070(5) Uiso d H
H9B 1 0.1864(30) 0.7099(21) 0.5844(20) 0.085(6) Uiso d H
H10B 1 0.5009(28) 0.8899(20) 0.5166(19) 0.078(6) Uiso d H

loop_
_atom_type_symbol
_atom_type_description
_atom_type_scat_dispersion_real
_atom_type_scat_dispersion_imag
_atom_type_scat_source
C C 0.0181 0.0091 'International Tables Vol C Tables 4.2.6.8 and 6.1.1.4'
H H 0.0000 0.0000 'International Tables Vol C Tables 4.2.6.8 and 6.1.1.4'
N N 0.0311 0.0180 'International Tables Vol C Tables 4.2.6.8 and 6.1.1.4'
O O 0.0492 0.0322 'International Tables Vol C Tables 4.2.6.8 and 6.1.1.4'
B B 0.0090 0.0039 'International Tables Vol C Tables 4.2.6.8 and 6.1.1.4'

loop_
_geom_angle_atom_site_label_1
_geom_angle_atom_site_label_2
_geom_angle_atom_site_label_3
_geom_angle
_geom_angle_publ_flag
C1 O1 C8 117.45(11) ?
O1 C1 C2 124.01(12) ?
O1 C1 C6 114.93(13) ?
C2 C1 C6 121.04(12) ?
C1 C2 C3 117.90(12) ?
C1 C2 H2 122.2(10) ?
C3 C2 H2 119.9(10) ?
C4 C3 C2 121.60(13) ?
C4 C3 C7 120.11(13) ?
C2 C3 C7 118.24(13) ?
C3 C4 C5 118.97(13) ?
C3 C4 H4 123.4(13) ?
C5 C4 H4 117.6(13) ?
C6 C5 C4 120.41(15) ?
C6 C5 H5 118.5(14) ?
C4 C5 H5 121.1(14) ?
C5 C6 C1 120.0(2) ?
C5 C6 H6 122.8(11) ?
C1 C6 H6 117.2(11) ?
N1 C7 C3 177.8(2) ?
O1 C8 C9 108.03(10) ?
O1 C8 H8CA 109.4(11) ?
C9 C8 H8CA 108.1(10) ?
O1 C8 H8CB 111.8(10) ?
C9 C8 H8CB 107.3(11) ?
H8CA C8 H8CB 112.0(15) ?
C8 C9 C10 119.29(10) y
C8 C9 B3 117.88(10) y
C10 C9 B3 111.35(9) ?
C8 C9 B2 121.52(10) y
C10 C9 B2 111.21(9) ?
B3 C9 B2 62.76(8) ?
C8 C9 B4 115.74(10) y
C10 C9 B4 61.04(8) ?
B3 C9 B4 62.04(8) ?
B2 C9 B4 113.24(9) ?
C8 C9 B1 119.98(10) y
C10 C9 B1 61.83(8) ?
B3 C9 B1 114.23(10) ?
B2 C9 B1 62.07(9) ?
B4 C9 B1 113.56(10) ?
C9 C10 B6 110.51(10) ?
C9 C10 B4 61.31(8) ?
B6 C10 B4 112.78(11) ?
C9 C10 B5 110.55(10) ?
B6 C10 B5 62.52(9) ?
B4 C10 B5 61.48(9) ?
C9 C10 B1 60.98(8) ?
B6 C10 B1 62.24(9) ?
B4 C10 B1 113.08(10) ?
B5 C10 B1 113.65(10) ?
C9 C10 H10 115.7(10) ?
B6 C10 H10 124.7(10) ?
B4 C10 H10 115.0(10) ?
B5 C10 H10 122.0(10) ?
B1 C10 H10 118.4(10) ?
C9 B1 C10 57.18(7) ?
C9 B1 B2 58.72(8) ?
C10 B1 B2 104.85(10) ?
C9 B1 B7 104.86(10) ?
C10 B1 B7 104.66(11) ?
B2 B1 B7 60.26(9) ?
C9 B1 B6 104.25(10) ?
C10 B1 B6 58.18(8) ?
B2 B1 B6 108.01(11) ?
B7 B1 B6 60.06(9) ?
C9 B1 H1B 117.6(10) ?
C10 B1 H1B 116.2(10) ?
B2 B1 H1B 125.6(10) ?
B7 B1 H1B 132.1(10) ?
B6 B1 H1B 123.3(10) ?
C9 B2 B1 59.21(8) ?
C9 B2 B8 104.82(10) ?
B1 B2 B8 108.48(11) ?
C9 B2 B7 104.96(10) ?
B1 B2 B7 59.90(9) ?
B8 B2 B7 60.38(9) ?
C9 B2 B3 58.37(7) ?
B1 B2 B3 108.25(10) ?
B8 B2 B3 60.09(9) ?
B7 B2 B3 108.23(10) ?
C9 B2 H2B 115.5(9) ?
B1 B2 H2B 117.7(9) ?
B8 B2 H2B 129.4(9) ?
B7 B2 H2B 129.3(9) ?
B3 B2 H2B 118.3(9) ?
C9 B3 B4 59.38(7) ?
C9 B3 B2 58.88(8) ?
B4 B3 B2 107.96(10) ?
C9 B3 B8 105.08(10) ?
B4 B3 B8 107.06(10) ?
B2 B3 B8 59.92(9) ?
C9 B3 B9 105.17(10) ?
B4 B3 B9 58.87(8) ?
B2 B3 B9 108.21(11) ?
B8 B3 B9 60.27(9) ?
C9 B3 H3B 116.2(10) ?
B4 B3 H3B 116.2(10) ?
B2 B3 H3B 121.7(10) ?
B8 B3 H3B 130.8(10) ?
B9 B3 H3B 126.3(10) ?
C10 B4 C9 57.65(7) ?
C10 B4 B9 106.99(10) ?
C9 B4 B9 106.31(10) ?
C10 B4 B5 59.37(9) ?
C9 B4 B5 105.93(10) ?
B9 B4 B5 61.18(9) ?
C10 B4 B3 105.80(10) ?
C9 B4 B3 58.57(7) ?
B9 B4 B3 61.14(8) ?
B5 B4 B3 109.79(10) ?
C10 B4 H4B 116.9(9) ?
C9 B4 H4B 114.7(9) ?
B9 B4 H4B 131.0(9) ?
B5 B4 H4B 126.0(9) ?
B3 B4 H4B 121.2(9) ?
C10 B5 B4 59.14(8) ?
C10 B5 B10 105.36(10) ?
B4 B5 B10 107.23(10) ?
C10 B5 B6 58.53(9) ?
B4 B5 B6 107.63(10) ?
B10 B5 B6 60.56(10) ?
C10 B5 B9 105.19(10) ?
B4 B5 B9 59.11(8) ?
B10 B5 B9 60.17(9) ?
B6 B5 B9 108.48(11) ?
C10 B5 H5B 117.6(11) ?
B4 B5 H5B 119.0(11) ?
B10 B5 H5B 128.0(11) ?
B6 B5 H5B 119.9(11) ?
B9 B5 H5B 126.9(10) ?
C10 B6 B7 105.47(10) ?
C10 B6 B5 58.95(8) ?
B7 B6 B5 108.01(12) ?
C10 B6 B1 59.58(8) ?
B7 B6 B1 59.71(9) ?
B5 B6 B1 108.58(10) ?
C10 B6 B10 104.88(11) ?
B7 B6 B10 60.16(9) ?
B5 B6 B10 59.53(9) ?
B1 B6 B10 107.89(11) ?
C10 B6 H6B 116.9(10) ?
B7 B6 H6B 124.0(10) ?
B5 B6 H6B 124.4(10) ?
B1 B6 H6B 113.4(10) ?
B10 B6 H6B 131.8(10) ?
B1 B7 B2 59.84(9) ?
B1 B7 B6 60.23(9) ?
B2 B7 B6 107.81(10) ?
B1 B7 B8 107.96(10) ?
B2 B7 B8 59.79(9) ?
B6 B7 B8 107.98(11) ?
B1 B7 B10 108.38(10) ?
B2 B7 B10 107.62(11) ?
B6 B7 B10 60.26(10) ?
B8 B7 B10 59.78(9) ?
B1 B7 H7B 119.1(11) ?
B2 B7 H7B 119.6(11) ?
B6 B7 H7B 122.5(11) ?
B8 B7 H7B 122.7(10) ?
B10 B7 H7B 124.7(11) ?
B2 B8 B3 59.99(8) ?
B2 B8 B10 107.92(11) ?
B3 B8 B10 107.66(10) ?
B2 B8 B7 59.82(9) ?
B3 B8 B7 107.71(10) ?
B10 B8 B7 60.12(10) ?
B2 B8 B9 108.01(10) ?
B3 B8 B9 59.95(8) ?
B10 B8 B9 59.79(9) ?
B7 B8 B9 107.92(11) ?
B2 B8 H8B 121.3(10) ?
B3 B8 H8B 120.9(10) ?
B10 B8 H8B 122.7(10) ?
B7 B8 H8B 122.6(10) ?
B9 B8 H8B 121.5(9) ?
B4 B9 B5 59.71(8) ?
B4 B9 B10 107.34(11) ?
B5 B9 B10 59.70(9) ?
B4 B9 B3 59.99(8) ?
B5 B9 B3 107.72(10) ?
B10 B9 B3 107.63(11) ?
B4 B9 B8 107.56(10) ?
B5 B9 B8 107.61(11) ?
B10 B9 B8 59.91(9) ?
B3 B9 B8 59.79(8) ?
B4 B9 H9B 121.9(11) ?
B5 B9 H9B 122.0(10) ?
B10 B9 H9B 122.3(11) ?
B3 B9 H9B 121.7(11) ?
B8 B9 H9B 122.0(11) ?
B5 B10 B9 60.13(9) ?
B5 B10 B8 108.25(10) ?
B9 B10 B8 60.30(9) ?
B5 B10 B7 107.84(11) ?
B9 B10 B7 108.30(11) ?
B8 B10 B7 60.10(9) ?
B5 B10 B6 59.91(9) ?
B9 B10 B6 107.93(10) ?
B8 B10 B6 107.69(11) ?
B7 B10 B6 59.58(9) ?
B5 B10 H10B 120.2(10) ?
B9 B10 H10B 122.0(10) ?
B8 B10 H10B 123.4(10) ?
B7 B10 H10B 122.3(10) ?
B6 B10 H10B 120.7(10) ?

loop_
_geom_bond_atom_site_label_1
_geom_bond_atom_site_label_2
_geom_bond_distance
_geom_bond_publ_flag
O1 C1 1.3723(15) y
O1 C8 1.406(2) y
N1 C7 1.140(2) y
C1 C2 1.379(2) y
C1 C6 1.381(2) y
C2 C3 1.400(2) y
C2 H2 0.95(2) ?
C3 C4 1.380(2) y
C3 C7 1.440(2) y
C4 C5 1.380(3) y
C4 H4 0.92(2) ?
C5 C6 1.379(2) y
C5 H5 0.97(2) ?
C6 H6 0.98(2) ?
C8 C9 1.521(2) y
C8 H8CA 0.99(2) ?
C8 H8CB 0.97(2) ?
C9 C10 1.648(2) y
C9 B3 1.697(2) y
C9 B2 1.706(2) y
C9 B4 1.711(2) y
C9 B1 1.714(2) y
C10 B6 1.703(2) y
C10 B4 1.707(2) y
C10 B5 1.711(2) y
C10 B1 1.728(2) y
C10 H10 1.03(2) ?
B1 B2 1.763(2) y
B1 B7 1.764(2) y
B1 B6 1.774(2) y
B1 H1B 1.08(2) y
B2 B8 1.770(2) y
B2 B7 1.771(2) y
B2 B3 1.772(2) y
B2 H2B 1.06(2) y
B3 B4 1.756(2) y
B3 B8 1.773(2) y
B3 B9 1.776(2) y
B3 H3B 1.07(2) ?
B4 B9 1.736(2) y
B4 B5 1.747(2) y
B4 H4B 1.09(2) ?
B5 B10 1.765(2) y
B5 B6 1.771(2) y
B5 B9 1.772(2) y
B5 H5B 1.07(2) ?
B6 B7 1.771(2) y
B6 B10 1.783(3) y
B6 H6B 1.10(2) ?
B7 B8 1.781(2) y
B7 B10 1.781(2) y
B7 H7B 1.11(2) ?
B8 B10 1.775(2) y
B8 B9 1.782(2) y
B8 H8B 1.09(2) ?
B9 B10 1.773(2) y
B9 H9B 1.12(2) ?
B10 H10B 1.10(2) ?

loop_
_geom_torsion_atom_site_label_1
_geom_torsion_atom_site_label_2
_geom_torsion_atom_site_label_3
_geom_torsion_atom_site_label_4
_geom_torsion
_geom_torsion_publ_flag
C8 O1 C1 C2 -13.1(2) y
C8 O1 C1 C6 168.38(13) y
O1 C1 C2 C3 -179.53(12) ?
C6 C1 C2 C3 -1.1(2) ?
C1 C2 C3 C4 -0.8(2) ?
C1 C2 C3 C7 176.73(13) ?
C2 C3 C4 C5 1.9(2) ?
C7 C3 C4 C5 -175.5(2) ?
C3 C4 C5 C6 -1.2(3) ?
C4 C5 C6 C1 -0.6(3) ?
O1 C1 C6 C5 -179.63(15) ?
C2 C1 C6 C5 1.8(2) ?
C4 C3 C7 N1 103.(5) ?
C2 C3 C7 N1 -75.(5) ?
C1 O1 C8 C9 -176.12(11) y
O1 C8 C9 C10 -33.1(2) y
O1 C8 C9 B3 -173.33(10) ?
O1 C8 C9 B2 113.11(13) ?
O1 C8 C9 B4 -102.82(13) ?
O1 C8 C9 B1 39.4(2) y
C8 C9 C10 B6 149.54(12) ?
B3 C9 C10 B6 -67.80(13) ?
B2 C9 C10 B6 0.14(14) ?
B4 C9 C10 B6 -105.46(12) ?
B1 C9 C10 B6 39.09(11) ?
C8 C9 C10 B4 -105.00(12) ?
B3 C9 C10 B4 37.66(9) ?
B2 C9 C10 B4 105.61(10) ?
B4 C9 C10 B4 0.0 ?
B1 C9 C10 B4 144.55(10) ?
C8 C9 C10 B5 -143.16(11) ?
B3 C9 C10 B5 -0.50(13) ?
B2 C9 C10 B5 67.44(13) ?
B4 C9 C10 B5 -38.16(10) ?
B1 C9 C10 B5 106.38(11) ?
C8 C9 C10 B1 110.46(12) ?
B3 C9 C10 B1 -106.89(11) ?
B2 C9 C10 B1 -38.94(10) ?
B4 C9 C10 B1 -144.55(10) ?
B1 C9 C10 B1 0.0 ?
C8 C9 B1 C10 -109.38(12) ?
C10 C9 B1 C10 0.0 ?
B3 C9 B1 C10 102.23(11) ?
B2 C9 B1 C10 138.46(10) ?
B4 C9 B1 C10 33.62(10) ?
C8 C9 B1 B2 112.16(12) ?
C10 C9 B1 B2 -138.46(10) ?
B3 C9 B1 B2 -36.22(10) ?
B2 C9 B1 B2 0.0 ?
B4 C9 B1 B2 -104.84(11) ?
C8 C9 B1 B7 152.55(12) ?
C10 C9 B1 B7 -98.07(11) ?
B3 C9 B1 B7 4.16(14) ?
B2 C9 B1 B7 40.38(10) ?
B4 C9 B1 B7 -64.46(13) ?
C8 C9 B1 B6 -145.18(12) ?
C10 C9 B1 B6 -35.80(9) ?
B3 C9 B1 B6 66.43(13) ?
B2 C9 B1 B6 102.65(11) ?
B4 C9 B1 B6 -2.19(14) ?
C9 C10 B1 C9 0.0 ?
B6 C10 B1 C9 -138.14(11) ?
B4 C10 B1 C9 -33.58(9) ?
B5 C10 B1 C9 -101.25(11) ?
C9 C10 B1 B2 35.90(9) ?
B6 C10 B1 B2 -102.24(12) ?
B4 C10 B1 B2 2.32(14) ?
B5 C10 B1 B2 -65.35(14) ?
C9 C10 B1 B7 98.44(11) ?
B6 C10 B1 B7 -39.70(11) ?
B4 C10 B1 B7 64.86(13) ?
B5 C10 B1 B7 -2.81(15) ?
C9 C10 B1 B6 138.14(11) ?
B6 C10 B1 B6 0.0 ?
B4 C10 B1 B6 104.56(12) ?
B5 C10 B1 B6 36.89(11) ?
C8 C9 B2 B1 -109.77(13) ?
C10 C9 B2 B1 38.84(10) ?
B3 C9 B2 B1 142.69(11) ?
B4 C9 B2 B1 105.35(11) ?
B1 C9 B2 B1 0.0 ?
C8 C9 B2 B8 147.29(12) ?
C10 C9 B2 B8 -64.10(13) ?
B3 C9 B2 B8 39.75(10) ?
B4 C9 B2 B8 2.41(14) ?
B1 C9 B2 B8 -102.94(12) ?
C8 C9 B2 B7 -150.00(12) ?
C10 C9 B2 B7 -1.38(13) ?
B3 C9 B2 B7 102.46(11) ?
B4 C9 B2 B7 65.12(13) ?
B1 C9 B2 B7 -40.23(10) ?
C8 C9 B2 B3 107.54(12) ?
C10 C9 B2 B3 -103.85(11) ?
B3 C9 B2 B3 0.0000(10) ?
B4 C9 B2 B3 -37.34(10) ?
B1 C9 B2 B3 -142.69(11) ?
C9 B1 B2 C9 0.0 ?
C10 B1 B2 C9 -35.21(9) ?
B7 B1 B2 C9 -133.85(11) ?
B6 B1 B2 C9 -96.04(11) ?
C9 B1 B2 B8 96.60(11) ?
C10 B1 B2 B8 61.38(13) ?
B7 B1 B2 B8 -37.25(10) ?
B6 B1 B2 B8 0.55(14) ?
C9 B1 B2 B7 133.85(11) ?
C10 B1 B2 B7 98.63(11) ?
B7 B1 B2 B7 0.0 ?
B6 B1 B2 B7 37.81(10) ?
C9 B1 B2 B3 32.92(9) ?
C10 B1 B2 B3 -2.30(13) ?
B7 B1 B2 B3 -100.93(11) ?
B6 B1 B2 B3 -63.13(13) ?
C8 C9 B3 B4 105.99(12) ?
C10 C9 B3 B4 -37.24(9) ?
B2 C9 B3 B4 -140.88(10) ?
B4 C9 B3 B4 0.0000(10) ?
B1 C9 B3 B4 -104.92(11) ?
C8 C9 B3 B2 -113.13(12) ?
C10 C9 B3 B2 103.64(10) ?
B2 C9 B3 B2 0.0 ?
B4 C9 B3 B2 140.88(10) ?
B1 C9 B3 B2 35.96(10) ?
C8 C9 B3 B8 -152.85(11) ?
C10 C9 B3 B8 63.91(12) ?
B2 C9 B3 B8 -39.73(9) ?
B4 C9 B3 B8 101.15(10) ?
B1 C9 B3 B8 -3.77(13) ?
C8 C9 B3 B9 144.48(11) ?
C10 C9 B3 B9 1.24(13) ?
B2 C9 B3 B9 -102.40(11) ?
B4 C9 B3 B9 38.48(9) ?
B1 C9 B3 B9 -66.44(13) ?
C9 B2 B3 C9 0.0 ?
B1 B2 B3 C9 -33.25(9) ?
B8 B2 B3 C9 -134.51(10) ?
B7 B2 B3 C9 -96.67(11) ?
C9 B2 B3 B4 34.81(9) ?
B1 B2 B3 B4 1.56(13) ?
B8 B2 B3 B4 -99.70(11) ?
B7 B2 B3 B4 -61.87(13) ?
C9 B2 B3 B8 134.51(10) ?
B1 B2 B3 B8 101.26(12) ?
B8 B2 B3 B8 0.0000(10) ?
B7 B2 B3 B8 37.84(10) ?
C9 B2 B3 B9 97.07(11) ?
B1 B2 B3 B9 63.82(13) ?
B8 B2 B3 B9 -37.44(10) ?
B7 B2 B3 B9 0.39(14) ?
C9 C10 B4 C9 0.0 ?
B6 C10 B4 C9 101.73(11) ?
B5 C10 B4 C9 138.81(10) ?
B1 C10 B4 C9 33.46(10) ?
C9 C10 B4 B9 -98.86(10) ?
B6 C10 B4 B9 2.87(14) ?
B5 C10 B4 B9 39.95(10) ?
B1 C10 B4 B9 -65.41(13) ?
C9 C10 B4 B5 -138.81(10) ?
B6 C10 B4 B5 -37.08(10) ?
B5 C10 B4 B5 0.0 ?
B1 C10 B4 B5 -105.36(11) ?
C9 C10 B4 B3 -34.84(9) ?
B6 C10 B4 B3 66.89(13) ?
B5 C10 B4 B3 103.97(11) ?
B1 C10 B4 B3 -1.39(13) ?
C8 C9 B4 C10 110.73(11) ?
C10 C9 B4 C10 0.0 ?
B3 C9 B4 C10 -139.89(10) ?
B2 C9 B4 C10 -102.26(11) ?
B1 C9 B4 C10 -33.91(10) ?
C8 C9 B4 B9 -149.20(11) ?
C10 C9 B4 B9 100.08(11) ?
B3 C9 B4 B9 -39.81(10) ?
B2 C9 B4 B9 -2.19(14) ?
B1 C9 B4 B9 66.17(13) ?
C8 C9 B4 B5 146.83(11) ?
C10 C9 B4 B5 36.11(9) ?
B3 C9 B4 B5 -103.78(11) ?
B2 C9 B4 B5 -66.16(13) ?
B1 C9 B4 B5 2.20(13) ?
C8 C9 B4 B3 -109.38(12) ?
C10 C9 B4 B3 139.89(10) ?
B3 C9 B4 B3 0.0000(10) ?
B2 C9 B4 B3 37.63(10) ?
B1 C9 B4 B3 105.98(11) ?
C9 B3 B4 C10 34.45(9) ?
B2 B3 B4 C10 -0.15(12) ?
B8 B3 B4 C10 -63.30(12) ?
B9 B3 B4 C10 -100.99(11) ?
C9 B3 B4 C9 0.0 ?
B2 B3 B4 C9 -34.60(9) ?
B8 B3 B4 C9 -97.75(11) ?
B9 B3 B4 C9 -135.44(11) ?
C9 B3 B4 B9 135.44(11) ?
B2 B3 B4 B9 100.84(11) ?
B8 B3 B4 B9 37.69(10) ?
B9 B3 B4 B9 0.0 ?
C9 B3 B4 B5 97.01(11) ?
B2 B3 B4 B5 62.41(13) ?
B8 B3 B4 B5 -0.74(14) ?
B9 B3 B4 B5 -38.43(11) ?
C9 C10 B5 B4 38.09(9) ?
B6 C10 B5 B4 141.20(11) ?
B4 C10 B5 B4 0.0 ?
B1 C10 B5 B4 104.43(11) ?
C9 C10 B5 B10 -63.08(13) ?
B6 C10 B5 B10 40.03(10) ?
B4 C10 B5 B10 -101.17(12) ?
B1 C10 B5 B10 3.25(15) ?
C9 C10 B5 B6 -103.11(11) ?
B6 C10 B5 B6 0.0 ?
B4 C10 B5 B6 -141.20(11) ?
B1 C10 B5 B6 -36.78(11) ?
C9 C10 B5 B9 -0.47(13) ?
B6 C10 B5 B9 102.64(11) ?
B4 C10 B5 B9 -38.56(10) ?
B1 C10 B5 B9 65.87(13) ?
C10 B4 B5 C10 0.0 ?
C9 B4 B5 C10 -35.35(9) ?
B9 B4 B5 C10 -135.50(11) ?
B3 B4 B5 C10 -97.08(11) ?
C10 B4 B5 B10 97.92(12) ?
C9 B4 B5 B10 62.57(13) ?
B9 B4 B5 B10 -37.58(11) ?
B3 B4 B5 B10 0.84(15) ?
C10 B4 B5 B6 34.11(10) ?
C9 B4 B5 B6 -1.24(14) ?
B9 B4 B5 B6 -101.39(12) ?
B3 B4 B5 B6 -62.97(14) ?
C10 B4 B5 B9 135.50(11) ?
C9 B4 B5 B9 100.15(11) ?
B9 B4 B5 B9 0.0 ?
B3 B4 B5 B9 38.42(10) ?
C9 C10 B6 B7 1.17(15) ?
B4 C10 B6 B7 -65.33(14) ?
B5 C10 B6 B7 -102.00(13) ?
B1 C10 B6 B7 39.71(11) ?
C9 C10 B6 B5 103.17(11) ?
B4 C10 B6 B5 36.67(10) ?
B5 C10 B6 B5 0.0 ?
B1 C10 B6 B5 141.71(11) ?
C9 C10 B6 B1 -38.54(10) ?
B4 C10 B6 B1 -105.04(11) ?
B5 C10 B6 B1 -141.71(11) ?
B1 C10 B6 B1 0.0 ?
C9 C10 B6 B10 63.74(13) ?
B4 C10 B6 B10 -2.76(14) ?
B5 C10 B6 B10 -39.43(10) ?
B1 C10 B6 B10 102.28(11) ?
C10 B5 B6 C10 0.0 ?
B4 B5 B6 C10 -34.36(10) ?
B10 B5 B6 C10 -134.59(11) ?
B9 B5 B6 C10 -96.86(11) ?
C10 B5 B6 B7 97.56(11) ?
B4 B5 B6 B7 63.20(13) ?
B10 B5 B6 B7 -37.03(10) ?
B9 B5 B6 B7 0.70(14) ?
C10 B5 B6 B1 34.32(10) ?
B4 B5 B6 B1 -0.04(15) ?
B10 B5 B6 B1 -100.27(12) ?
B9 B5 B6 B1 -62.54(14) ?
C10 B5 B6 B10 134.59(11) ?
B4 B5 B6 B10 100.23(12) ?
B10 B5 B6 B10 0.000(2) ?
B9 B5 B6 B10 37.73(10) ?
C9 B1 B6 C10 35.35(9) ?
C10 B1 B6 C10 0.0 ?
B2 B1 B6 C10 96.62(11) ?
B7 B1 B6 C10 134.52(11) ?
C9 B1 B6 B7 -99.16(11) ?
C10 B1 B6 B7 -134.52(11) ?
B2 B1 B6 B7 -37.89(10) ?
B7 B1 B6 B7 0.0 ?
C9 B1 B6 B5 1.29(14) ?
C10 B1 B6 B5 -34.06(10) ?
B2 B1 B6 B5 62.56(14) ?
B7 B1 B6 B5 100.45(13) ?
C9 B1 B6 B10 -61.74(13) ?
C10 B1 B6 B10 -97.09(11) ?
B2 B1 B6 B10 -0.47(14) ?
B7 B1 B6 B10 37.43(10) ?
C9 B1 B7 B2 -39.62(9) ?
C10 B1 B7 B2 -98.95(11) ?
B2 B1 B7 B2 0.0 ?
B6 B1 B7 B2 -137.72(11) ?
C9 B1 B7 B6 98.10(11) ?
C10 B1 B7 B6 38.78(10) ?
B2 B1 B7 B6 137.72(11) ?
B6 B1 B7 B6 0.0 ?
C9 B1 B7 B8 -2.76(14) ?
C10 B1 B7 B8 -62.08(13) ?
B2 B1 B7 B8 36.87(10) ?
B6 B1 B7 B8 -100.86(12) ?
C9 B1 B7 B10 60.51(14) ?
C10 B1 B7 B10 1.18(14) ?
B2 B1 B7 B10 100.13(12) ?
B6 B1 B7 B10 -37.59(11) ?
C9 B2 B7 B1 39.88(10) ?
B1 B2 B7 B1 0.0 ?
B8 B2 B7 B1 138.67(11) ?
B3 B2 B7 B1 100.97(11) ?
C9 B2 B7 B6 2.06(15) ?
B1 B2 B7 B6 -37.83(11) ?
B8 B2 B7 B6 100.85(12) ?
B3 B2 B7 B6 63.14(14) ?
C9 B2 B7 B8 -98.79(11) ?
B1 B2 B7 B8 -138.67(11) ?
B8 B2 B7 B8 0.0 ?
B3 B2 B7 B8 -37.71(10) ?
C9 B2 B7 B10 -61.54(13) ?
B1 B2 B7 B10 -101.43(12) ?
B8 B2 B7 B10 37.24(10) ?
B3 B2 B7 B10 -0.46(14) ?
C10 B6 B7 B1 -39.64(10) ?
B5 B6 B7 B1 -101.43(11) ?
B1 B6 B7 B1 0.0 ?
B10 B6 B7 B1 -138.18(11) ?
C10 B6 B7 B2 -2.0(2) ?
B5 B6 B7 B2 -63.78(14) ?
B1 B6 B7 B2 37.65(10) ?
B10 B6 B7 B2 -100.53(12) ?
C10 B6 B7 B8 61.18(14) ?
B5 B6 B7 B8 -0.60(14) ?
B1 B6 B7 B8 100.82(11) ?
B10 B6 B7 B8 -37.36(10) ?
C10 B6 B7 B10 98.54(12) ?
B5 B6 B7 B10 36.76(10) ?
B1 B6 B7 B10 138.18(11) ?
B10 B6 B7 B10 0.000(2) ?
C9 B2 B8 B3 -38.91(9) ?
B1 B2 B8 B3 -100.88(11) ?
B7 B2 B8 B3 -137.92(11) ?
B3 B2 B8 B3 0.0 ?
C9 B2 B8 B10 61.54(13) ?
B1 B2 B8 B10 -0.43(14) ?
B7 B2 B8 B10 -37.47(10) ?
B3 B2 B8 B10 100.45(11) ?
C9 B2 B8 B7 99.01(11) ?
B1 B2 B8 B7 37.04(10) ?
B7 B2 B8 B7 0.0 ?
B3 B2 B8 B7 137.92(11) ?
C9 B2 B8 B9 -1.66(14) ?
B1 B2 B8 B9 -63.63(14) ?
B7 B2 B8 B9 -100.67(12) ?
B3 B2 B8 B9 37.25(11) ?
C9 B3 B8 B2 39.22(9) ?
B4 B3 B8 B2 101.25(11) ?
B2 B3 B8 B2 0.0 ?
B9 B3 B8 B2 138.31(11) ?
C9 B3 B8 B10 -61.68(13) ?
B4 B3 B8 B10 0.35(14) ?
B2 B3 B8 B10 -100.90(12) ?
B9 B3 B8 B10 37.42(11) ?
C9 B3 B8 B7 1.76(13) ?
B4 B3 B8 B7 63.79(13) ?
B2 B3 B8 B7 -37.45(10) ?
B9 B3 B8 B7 100.86(12) ?
C9 B3 B8 B9 -99.10(11) ?
B4 B3 B8 B9 -37.07(10) ?
B2 B3 B8 B9 -138.31(11) ?
B9 B3 B8 B9 0.0 ?
B1 B7 B8 B2 -36.89(10) ?
B2 B7 B8 B2 0.0 ?
B6 B7 B8 B2 -100.55(11) ?
B10 B7 B8 B2 -138.12(10) ?
B1 B7 B8 B3 0.64(14) ?
B2 B7 B8 B3 37.53(10) ?
B6 B7 B8 B3 -63.02(13) ?
B10 B7 B8 B3 -100.59(11) ?
B1 B7 B8 B10 101.24(12) ?
B2 B7 B8 B10 138.12(10) ?
B6 B7 B8 B10 37.57(10) ?
B10 B7 B8 B10 0.0 ?
B1 B7 B8 B9 63.95(14) ?
B2 B7 B8 B9 100.83(11) ?
B6 B7 B8 B9 0.28(14) ?
B10 B7 B8 B9 -37.29(10) ?
C10 B4 B9 B5 -39.10(10) ?
C9 B4 B9 B5 -99.52(11) ?
B5 B4 B9 B5 0.0 ?
B3 B4 B9 B5 -138.12(11) ?
C10 B4 B9 B10 -1.70(14) ?
C9 B4 B9 B10 -62.12(13) ?
B5 B4 B9 B10 37.40(10) ?
B3 B4 B9 B10 -100.72(12) ?
C10 B4 B9 B3 99.02(11) ?
C9 B4 B9 B3 38.60(9) ?
B5 B4 B9 B3 138.12(11) ?
B3 B4 B9 B3 0.0 ?
C10 B4 B9 B8 61.42(14) ?
C9 B4 B9 B8 1.00(14) ?
B5 B4 B9 B8 100.52(12) ?
B3 B4 B9 B8 -37.60(10) ?
C10 B5 B9 B4 38.57(9) ?
B4 B5 B9 B4 0.0 ?
B10 B5 B9 B4 137.82(11) ?
B6 B5 B9 B4 99.91(11) ?
C10 B5 B9 B10 -99.25(11) ?
B4 B5 B9 B10 -137.82(11) ?
B10 B5 B9 B10 0.0 ?
B6 B5 B9 B10 -37.90(10) ?
C10 B5 B9 B3 1.21(14) ?
B4 B5 B9 B3 -37.36(10) ?
B10 B5 B9 B3 100.46(12) ?
B6 B5 B9 B3 62.55(13) ?
C10 B5 B9 B8 -61.86(13) ?
B4 B5 B9 B8 -100.44(11) ?
B10 B5 B9 B8 37.38(10) ?
B6 B5 B9 B8 -0.52(14) ?
C9 B3 B9 B4 -38.73(9) ?
B4 B3 B9 B4 0.0 ?
B2 B3 B9 B4 -100.40(11) ?
B8 B3 B9 B4 -137.69(11) ?
C9 B3 B9 B5 -1.49(13) ?
B4 B3 B9 B5 37.24(10) ?
B2 B3 B9 B5 -63.16(13) ?
B8 B3 B9 B5 -100.45(12) ?
C9 B3 B9 B10 61.50(13) ?
B4 B3 B9 B10 100.23(12) ?
B2 B3 B9 B10 -0.17(14) ?
B8 B3 B9 B10 -37.46(10) ?
C9 B3 B9 B8 98.96(11) ?
B4 B3 B9 B8 137.69(11) ?
B2 B3 B9 B8 37.29(10) ?
B8 B3 B9 B8 0.0 ?
B2 B8 B9 B4 0.4(2) ?
B3 B8 B9 B4 37.69(10) ?
B10 B8 B9 B4 -100.25(12) ?
B7 B8 B9 B4 -62.81(14) ?
B2 B8 B9 B5 63.38(14) ?
B3 B8 B9 B5 100.65(11) ?
B10 B8 B9 B5 -37.29(10) ?
B7 B8 B9 B5 0.15(14) ?
B2 B8 B9 B10 100.67(12) ?
B3 B8 B9 B10 137.94(11) ?
B10 B8 B9 B10 0.0 ?
B7 B8 B9 B10 37.44(10) ?
B2 B8 B9 B3 -37.27(11) ?
B3 B8 B9 B3 0.0 ?
B10 B8 B9 B3 -137.94(11) ?
B7 B8 B9 B3 -100.50(11) ?
C10 B5 B10 B9 98.96(11) ?
B4 B5 B10 B9 37.11(10) ?
B6 B5 B10 B9 138.01(11) ?
B9 B5 B10 B9 0.0 ?
C10 B5 B10 B8 61.25(15) ?
B4 B5 B10 B8 -0.6(2) ?
B6 B5 B10 B8 100.29(12) ?
B9 B5 B10 B8 -37.71(11) ?
C10 B5 B10 B7 -2.31(15) ?
B4 B5 B10 B7 -64.16(15) ?
B6 B5 B10 B7 36.73(11) ?
B9 B5 B10 B7 -101.27(12) ?
C10 B5 B10 B6 -39.04(10) ?
B4 B5 B10 B6 -100.90(12) ?
B6 B5 B10 B6 0.0000(10) ?
B9 B5 B10 B6 -138.01(11) ?
B4 B9 B10 B5 -37.40(10) ?
B5 B9 B10 B5 0.0 ?
B3 B9 B10 B5 -100.62(11) ?
B8 B9 B10 B5 -138.02(11) ?
B4 B9 B10 B8 100.62(11) ?
B5 B9 B10 B8 138.02(11) ?
B3 B9 B10 B8 37.40(10) ?
B8 B9 B10 B8 0.0 ?
B4 B9 B10 B7 63.10(14) ?
B5 B9 B10 B7 100.50(12) ?
B3 B9 B10 B7 -0.12(15) ?
B8 B9 B10 B7 -37.52(10) ?
B4 B9 B10 B6 0.07(14) ?
B5 B9 B10 B6 37.48(10) ?
B3 B9 B10 B6 -63.14(13) ?
B8 B9 B10 B6 -100.55(12) ?
B2 B8 B10 B5 -63.18(15) ?
B3 B8 B10 B5 0.2(2) ?
B7 B8 B10 B5 -100.52(12) ?
B9 B8 B10 B5 37.64(11) ?
B2 B8 B10 B9 -100.82(11) ?
B3 B8 B10 B9 -37.48(10) ?
B7 B8 B10 B9 -138.16(11) ?
B9 B8 B10 B9 0.0 ?
B2 B8 B10 B7 37.34(10) ?
B3 B8 B10 B7 100.68(11) ?
B7 B8 B10 B7 0.0 ?
B9 B8 B10 B7 138.16(11) ?
B2 B8 B10 B6 0.14(14) ?
B3 B8 B10 B6 63.48(14) ?
B7 B8 B10 B6 -37.20(10) ?
B9 B8 B10 B6 100.96(11) ?
B1 B7 B10 B5 0.7(2) ?
B2 B7 B10 B5 63.96(14) ?
B6 B7 B10 B5 -36.88(11) ?
B8 B7 B10 B5 101.21(12) ?
B1 B7 B10 B9 -62.90(14) ?
B2 B7 B10 B9 0.36(15) ?
B6 B7 B10 B9 -100.48(11) ?
B8 B7 B10 B9 37.61(10) ?
B1 B7 B10 B8 -100.51(12) ?
B2 B7 B10 B8 -37.25(10) ?
B6 B7 B10 B8 -138.09(10) ?
B8 B7 B10 B8 0.0 ?
B1 B7 B10 B6 37.58(10) ?
B2 B7 B10 B6 100.84(11) ?
B6 B7 B10 B6 0.0000(10) ?
B8 B7 B10 B6 138.09(10) ?
C10 B6 B10 B5 39.15(10) ?
B7 B6 B10 B5 138.68(11) ?
B5 B6 B10 B5 0.0000(10) ?
B1 B6 B10 B5 101.45(11) ?
C10 B6 B10 B9 1.57(14) ?
B7 B6 B10 B9 101.11(12) ?
B5 B6 B10 B9 -37.58(10) ?
B1 B6 B10 B9 63.88(13) ?
C10 B6 B10 B8 -62.11(13) ?
B7 B6 B10 B8 37.43(10) ?
B5 B6 B10 B8 -101.25(12) ?
B1 B6 B10 B8 0.20(14) ?
C10 B6 B10 B7 -99.54(11) ?
B7 B6 B10 B7 0.0000(10) ?
B5 B6 B10 B7 -138.68(11) ?
B1 B6 B10 B7 -37.23(10) ?
